data_1515227
loop_
_publ_author_name
'Conde, Egoitz'
'Bello, Davide'
'de C\'ozar, Abel'
'S\'anchez, Mirian'
'V\'azquez, Miguel A.'
'Coss\'io, Fernando P.'

_publ_section_title
;
 Densely substituted unnatural l- and d-prolines as catalysts for highly
 enantioselective stereodivergent (3 + 2) cycloadditions and aldol
 reactions
;
_journal_issue 5
_journal_name_full 'Chemical Science'
_journal_page_first 1486
_journal_paper_doi 10.1039/c2sc20199b
_journal_volume 3
_journal_year 2012
_chemical_absolute_configuration rmad
_chemical_compound_source 'synthesis as described'
_chemical_formula_moiety 'C34 H31 Fe1 N2 O4 P1'
_chemical_formula_sum 'C34 H31 Fe N2 O4 P'
_chemical_formula_weight 618.43
_chemical_name_systematic
;
?
;
_space_group_IT_number 4
_symmetry_cell_setting monoclinic
_symmetry_Int_Tables_number 4
_symmetry_space_group_name_Hall 'P 2yb'
_symmetry_space_group_name_H-M 'P 1 21 1'
_atom_sites_solution_hydrogens difmap
_atom_sites_solution_primary direct
_atom_sites_solution_secondary difmap
_audit_conform_dict_location ftp://ftp.iucr.org/pub/cif_core.dic
_audit_conform_dict_name cif_core.dic
_audit_conform_dict_version 2.4
_audit_creation_date 2010-03-03T11:26:02-00:00
_audit_creation_method 'WinGX routine CIF_UPDATE'
_cell_angle_alpha 90
_cell_angle_beta 109.031(3)
_cell_angle_gamma 90
_cell_formula_units_Z 2
_cell_length_a 7.0453(3)
_cell_length_b 24.2072(8)
_cell_length_c 9.1599(4)
_cell_measurement_reflns_used 20623
_cell_measurement_temperature 100(2)
_cell_measurement_theta_max 27.18
_cell_measurement_theta_min 2.35
_cell_measurement_wavelength 0.71073
_cell_volume 1476.81(11)
_computing_cell_refinement 'X-AREA (Stoe & Cie, 2002)'
_computing_data_collection 'X-AREA (Stoe & Cie, 2002)'
_computing_data_reduction 'X-RED (Stoe & Cie, 2002)'
_computing_molecular_graphics 'Ortep-3 for Windows (Farrugia, 1997)'
_computing_publication_material 'WinGX publication routines (Farrugia, 1999)'
_computing_structure_refinement 'SHELXL-97 (Sheldrick, 2008)'
_computing_structure_solution 'SIR2004 (Giacovazzo et al, 2004)'
_diffrn_ambient_temperature 100(2)
_diffrn_detector 'image plate (34 cm diameter)'
_diffrn_detector_area_resol_mean 6.67
_diffrn_measured_fraction_theta_full 1
_diffrn_measured_fraction_theta_max 1
_diffrn_measurement_details
;
Wavelength [\%A] : 0.71073
Tube power [kW] : 2.00
Tube voltage [kV] : 50
Tube current [mA] : 40
Collimator size [mm] : 0.5
Temperature [K] : 100.00
Detector distance [mm] : 120.0
Pixelsize [mm] : 0.150
Scanradius [mm] : 4.0 - 170.0
Detector 2Theta : 0.0
Filter usage : when needed
2theta range : 1.91 - 54.78
d(hkl) range [\%A] : 21.331 - 0.772

Reference Run
Phi : 222.0
Omega range : 0.0 - 5.0
Omega increment : 5.0
Exposure time [min] : 1.5
Frames : 1
Interval [h] : 1.00

Run #1
Phi : 222.0
Omega range : 0.0 - 156.0
Omega increment : 1.0
Exposure time [min] : 1.5
Frames : 156

Run #2
Phi : 90.0
Omega range : 148.0 - 180.0
Omega increment : 1.0
Exposure time [min] : 1.5
Frames : 32

Run #3
Phi : 222.0
Omega range : 156.0 - 180.0
Omega increment : 1.0
Exposure time [min] : 1.5
Frames : 24

Run #4
Phi : 90.0
Omega range : 0.0 - 148.0
Omega increment : 1.0
Exposure time [min] : 1.5
Frames : 148

Measured runs : 3 (out of 4)
Measured frames : 266 (out of 360)
Remeasured frames with filter : 0
Measured reference runs : 15
Statistics over all measured frames
Mean minimum pixel intensity : 5.4
Mean average pixel intensity : 11.7
Mean maximum pixel intensity : 16292.0
Total number of overflow pixels : 0

;
_diffrn_measurement_device '2-circle goniometer'
_diffrn_measurement_device_type 'STOE IPDS 2T'
_diffrn_measurement_method 'rotation method'
_diffrn_radiation_monochromator 'plane graphite'
_diffrn_radiation_probe x-ray
_diffrn_radiation_type MoK\a
_diffrn_radiation_wavelength 0.71073
_diffrn_reflns_av_R_equivalents 0.0284
_diffrn_reflns_av_unetI/netI 0.0319
_diffrn_reflns_limit_h_max 8
_diffrn_reflns_limit_h_min -8
_diffrn_reflns_limit_k_max 30
_diffrn_reflns_limit_k_min -30
_diffrn_reflns_limit_l_max 11
_diffrn_reflns_limit_l_min -11
_diffrn_reflns_number 15941
_diffrn_reflns_theta_full 26.71
_diffrn_reflns_theta_max 26.71
_diffrn_reflns_theta_min 2.35
_diffrn_source 'sealed X-ray tube, 12 x 0.4 mm long-fine focus'
_diffrn_source_current 40
_diffrn_source_power 2.00
_diffrn_source_voltage 50
_exptl_absorpt_coefficient_mu 0.607
_exptl_absorpt_correction_T_max 0.9356
_exptl_absorpt_correction_T_min 0.861
_exptl_absorpt_correction_type integration
_exptl_absorpt_process_details 'X-RED (Stoe & Cie, 2002)'
_exptl_crystal_colour Yellow
_exptl_crystal_density_diffrn 1.391
_exptl_crystal_density_method 'not measured'
_exptl_crystal_description Block
_exptl_crystal_F_000 644
_exptl_crystal_size_max 0.33
_exptl_crystal_size_mid 0.22
_exptl_crystal_size_min 0.15
_refine_diff_density_max 0.478
_refine_diff_density_min -0.266
_refine_diff_density_rms 0.046
_refine_ls_abs_structure_details 'Flack H D (1983), Acta Cryst. A39, 876-881'
_refine_ls_abs_structure_Flack 0.004(8)
_refine_ls_extinction_method none
_refine_ls_goodness_of_fit_ref 1
_refine_ls_hydrogen_treatment mixed
_refine_ls_matrix_type full
_refine_ls_number_parameters 383
_refine_ls_number_reflns 6137
_refine_ls_number_restraints 1
_refine_ls_restrained_S_all 1
_refine_ls_R_factor_all 0.0281
_refine_ls_R_factor_gt 0.0255
_refine_ls_shift/su_max 0.001
_refine_ls_shift/su_mean 0
_refine_ls_structure_factor_coef Fsqd
_refine_ls_weighting_details 'calc w=1/[\s^2^(Fo^2^)+(0.0360P)^2^] where P=(Fo^2^+2Fc^2^)/3'
_refine_ls_weighting_scheme calc
_refine_ls_wR_factor_gt 0.057
_refine_ls_wR_factor_ref 0.0576
_reflns_number_gt 5762
_reflns_number_total 6137
_reflns_threshold_expression >2\s(I)
_cod_data_source_file c2sc20199b.txt
_cod_data_source_block cf57trit
_cod_original_cell_volume 1476.81(10)
_cod_original_sg_symbol_H-M 'P 21'
_cod_database_code 1515227

loop_
_symmetry_equiv_pos_as_xyz
'x, y, z'
'-x, y+1/2, -z'

loop_
_atom_site_label
_atom_site_type_symbol
_atom_site_fract_x
_atom_site_fract_y
_atom_site_fract_z
_atom_site_U_iso_or_equiv
_atom_site_adp_type
_atom_site_occupancy
_atom_site_symmetry_multiplicity
_atom_site_calc_flag
_atom_site_refinement_flags
C1 C 0.5928(2) 0.44180(7) 0.38543(19) 0.0166(3) Uani 1 1 d .
H1 H 0.7356 0.4292 0.4272 0.02 Uiso 1 1 calc R
C2 C 0.6161(2) 0.54402(7) 0.40164(19) 0.0164(3) Uani 1 1 d .
H2 H 0.488 0.5651 0.3576 0.02 Uiso 1 1 calc R
C3 C 0.5734(2) 0.49285(7) 0.4870(2) 0.0177(3) Uani 1 1 d .
H3 H 0.6735 0.4901 0.5932 0.021 Uiso 1 1 calc R
C4 C 0.6714(2) 0.51737(7) 0.26513(19) 0.0171(3) Uani 1 1 d .
H4 H 0.8196 0.5108 0.298 0.021 Uiso 1 1 calc R
C5 C 0.6089(2) 0.55310(7) 0.12163(19) 0.0182(3) Uani 1 1 d .
C6 C 0.7189(3) 0.60971(11) -0.0440(3) 0.0431(6) Uani 1 1 d .
H6A H 0.6495 0.5869 -0.1339 0.065 Uiso 1 1 calc R
H6B H 0.8436 0.6241 -0.0548 0.065 Uiso 1 1 calc R
H6C H 0.6323 0.6406 -0.037 0.065 Uiso 1 1 calc R
C8 C 0.7721(2) 0.58239(7) 0.50581(19) 0.0163(3) Uani 1 1 d .
C9 C 0.9606(3) 0.56172(8) 0.5922(2) 0.0209(3) Uani 1 1 d .
H9 H 0.9924 0.5241 0.5814 0.025 Uiso 1 1 calc R
C10 C 1.1021(3) 0.59582(8) 0.6937(2) 0.0249(4) Uani 1 1 d .
H10 H 1.2295 0.5814 0.7524 0.03 Uiso 1 1 calc R
C11 C 1.0573(3) 0.65068(8) 0.7093(2) 0.0249(4) Uani 1 1 d .
H11 H 1.1539 0.6739 0.7788 0.03 Uiso 1 1 calc R
C12 C 0.8712(3) 0.67175(8) 0.6234(2) 0.0239(4) Uani 1 1 d .
H12 H 0.8408 0.7095 0.6341 0.029 Uiso 1 1 calc R
C13 C 0.7289(3) 0.63788(7) 0.5217(2) 0.0203(4) Uani 1 1 d .
H13 H 0.6019 0.6526 0.4629 0.024 Uiso 1 1 calc R
C14 C 0.4661(2) 0.39303(7) 0.3951(2) 0.0183(3) Uani 1 1 d .
C15 C 0.5368(2) 0.34726(7) 0.50022(19) 0.0185(3) Uani 1 1 d .
C16 C 0.3670(3) 0.31296(8) 0.4894(2) 0.0232(4) Uani 1 1 d .
H16 H 0.3692 0.2799 0.5458 0.028 Uiso 1 1 calc R
C17 C 0.1946(3) 0.33692(8) 0.3798(2) 0.0263(4) Uani 1 1 d .
H17 H 0.0621 0.3225 0.3506 0.032 Uiso 1 1 calc R
C18 C 0.2535(3) 0.38601(8) 0.3211(2) 0.0234(4) Uani 1 1 d .
H18 H 0.1676 0.41 0.2463 0.028 Uiso 1 1 calc R
C19 C 0.5592(4) 0.32209(11) 0.1213(2) 0.0451(5) Uani 1 1 d .
H19 H 0.6388 0.352 0.1071 0.054 Uiso 1 1 calc R
C20 C 0.6271(3) 0.27750(9) 0.2212(2) 0.0296(4) Uani 1 1 d .
H20 H 0.7615 0.2717 0.286 0.036 Uiso 1 1 calc R
C21 C 0.4621(3) 0.24238(8) 0.2098(2) 0.0259(4) Uani 1 1 d .
H21 H 0.4674 0.2091 0.2661 0.031 Uiso 1 1 calc R
C22 C 0.2878(3) 0.26498(10) 0.1006(3) 0.0391(6) Uani 1 1 d .
H22 H 0.1561 0.2499 0.0707 0.047 Uiso 1 1 calc R
C23 C 0.3484(5) 0.31491(12) 0.0441(2) 0.0546(8) Uani 1 1 d .
H23 H 0.2637 0.339 -0.0312 0.066 Uiso 1 1 calc R
C24 C 0.8660(3) 0.38654(8) 0.7486(2) 0.0201(4) Uani 1 1 d .
C25 C 0.7448(3) 0.40331(8) 0.8338(2) 0.0249(4) Uani 1 1 d .
H25 H 0.6191 0.3858 0.8178 0.03 Uiso 1 1 calc R
C26 C 0.8061(3) 0.44550(9) 0.9420(2) 0.0307(4) Uani 1 1 d .
H26 H 0.7233 0.4561 1.001 0.037 Uiso 1 1 calc R
C27 C 0.9891(3) 0.47234(8) 0.9645(2) 0.0302(4) Uani 1 1 d .
H27 H 1.0308 0.5011 1.0386 0.036 Uiso 1 1 calc R
C28 C 1.1086(3) 0.45688(8) 0.8787(2) 0.0283(4) Uani 1 1 d .
H28 H 1.2321 0.4754 0.8926 0.034 Uiso 1 1 calc R
C29 C 1.0492(3) 0.41423(8) 0.7718(2) 0.0240(4) Uani 1 1 d .
H29 H 1.1332 0.4036 0.7139 0.029 Uiso 1 1 calc R
C30 C 0.7932(3) 0.26809(7) 0.6957(2) 0.0226(4) Uani 1 1 d .
C31 C 0.8812(3) 0.22269(8) 0.6498(2) 0.0295(4) Uani 1 1 d .
H31 H 0.9458 0.2273 0.5743 0.035 Uiso 1 1 calc R
C32 C 0.8759(3) 0.17057(9) 0.7132(3) 0.0361(5) Uani 1 1 d .
H32 H 0.9366 0.14 0.6806 0.043 Uiso 1 1 calc R
C33 C 0.7828(3) 0.16318(9) 0.8229(2) 0.0331(5) Uani 1 1 d .
H33 H 0.7785 0.1276 0.8656 0.04 Uiso 1 1 calc R
C34 C 0.6955(3) 0.20811(9) 0.8705(2) 0.0317(4) Uani 1 1 d .
H34 H 0.6319 0.2032 0.9465 0.038 Uiso 1 1 calc R
C35 C 0.7004(3) 0.26011(8) 0.8080(2) 0.0288(4) Uani 1 1 d .
H35 H 0.6402 0.2905 0.8416 0.035 Uiso 1 1 calc R
N1 N 0.3630(2) 0.49492(6) 0.49382(19) 0.0221(3) Uani 1 1 d .
N2 N 0.5653(2) 0.46409(6) 0.23179(17) 0.0184(3) Uani 1 1 d .
O1 O 0.3383(2) 0.47959(6) 0.61410(18) 0.0347(3) Uani 1 1 d .
O2 O 0.22587(18) 0.50901(6) 0.37718(16) 0.0282(3) Uani 1 1 d .
O3 O 0.43661(18) 0.55881(6) 0.04013(15) 0.0259(3) Uani 1 1 d .
O4 O 0.76544(19) 0.57648(6) 0.09496(16) 0.0287(3) Uani 1 1 d .
P1 P 0.80333(6) 0.333640(17) 0.59678(5) 0.01914(10) Uani 1 1 d .
Fe1 Fe 0.40892(4) 0.319929(9) 0.27822(3) 0.02066(6) Uani 1 1 d .
H1N H 0.436(4) 0.4700(10) 0.181(3) 0.031 Uiso 1 1 d .

loop_
_atom_site_aniso_label
_atom_site_aniso_U_11
_atom_site_aniso_U_22
_atom_site_aniso_U_33
_atom_site_aniso_U_23
_atom_site_aniso_U_13
_atom_site_aniso_U_12
C1 0.0188(7) 0.0146(8) 0.0163(7) 0.0008(6) 0.0056(6) -0.0003(6)
C2 0.0167(7) 0.0145(8) 0.0173(8) 0.0008(6) 0.0047(6) 0.0016(6)
C3 0.0163(8) 0.0170(8) 0.0204(8) -0.0006(7) 0.0066(6) -0.0011(6)
C4 0.0188(8) 0.0154(8) 0.0172(8) -0.0011(6) 0.0060(6) -0.0009(6)
C5 0.0239(8) 0.0139(8) 0.0163(8) -0.0018(6) 0.0059(7) -0.0017(7)
C6 0.0382(12) 0.0499(14) 0.0380(12) 0.0285(11) 0.0079(10) -0.0052(10)
C8 0.0192(7) 0.0153(8) 0.0145(8) 0.0006(6) 0.0056(6) -0.0012(6)
C9 0.0208(8) 0.0178(8) 0.0228(8) -0.0001(7) 0.0056(7) 0.0014(7)
C10 0.0213(8) 0.0280(10) 0.0211(9) 0.0025(7) 0.0011(7) -0.0006(7)
C11 0.0279(9) 0.0232(10) 0.0216(9) -0.0039(7) 0.0053(7) -0.0091(7)
C12 0.0313(9) 0.0159(9) 0.0256(9) -0.0032(7) 0.0106(7) -0.0035(7)
C13 0.0211(8) 0.0168(9) 0.0227(9) 0.0009(7) 0.0065(7) 0.0007(7)
C14 0.0206(8) 0.0159(8) 0.0184(8) -0.0031(7) 0.0064(7) -0.0016(7)
C15 0.0227(8) 0.0155(9) 0.0177(8) -0.0021(6) 0.0069(6) -0.0022(6)
C16 0.0291(8) 0.0194(10) 0.0233(8) -0.0019(7) 0.0115(7) -0.0047(7)
C17 0.0213(8) 0.0234(9) 0.0337(10) -0.0022(8) 0.0085(7) -0.0054(7)
C18 0.0207(8) 0.0205(9) 0.0270(9) -0.0014(7) 0.0051(7) -0.0001(7)
C19 0.0871(17) 0.0245(10) 0.0400(11) -0.0073(11) 0.0431(12) -0.0099(13)
C20 0.0357(10) 0.0283(10) 0.0294(10) -0.0129(8) 0.0168(8) -0.0044(8)
C21 0.0322(10) 0.0183(9) 0.0272(10) -0.0044(7) 0.0098(8) -0.0002(7)
C22 0.0367(11) 0.0347(12) 0.0341(12) -0.0191(10) -0.0047(9) 0.0021(9)
C23 0.104(2) 0.0376(14) 0.0153(9) 0.0022(10) 0.0101(11) 0.0321(15)
C24 0.0224(8) 0.0171(9) 0.0176(8) 0.0024(7) 0.0022(7) -0.0015(7)
C25 0.0286(9) 0.0223(10) 0.0240(9) 0.0000(7) 0.0089(7) -0.0029(7)
C26 0.0454(11) 0.0227(10) 0.0256(10) -0.0019(8) 0.0138(8) 0.0013(8)
C27 0.0430(11) 0.0206(10) 0.0185(9) -0.0008(7) -0.0014(8) -0.0046(8)
C28 0.0278(9) 0.0259(10) 0.0241(9) 0.0051(7) -0.0014(7) -0.0073(8)
C29 0.0239(8) 0.0241(9) 0.0208(9) 0.0045(7) 0.0027(7) -0.0013(7)
C30 0.0249(9) 0.0191(9) 0.0204(9) -0.0011(7) 0.0026(7) -0.0007(7)
C31 0.0328(10) 0.0259(10) 0.0316(11) 0.0026(8) 0.0130(8) 0.0063(8)
C32 0.0406(11) 0.0195(10) 0.0452(12) 0.0015(9) 0.0100(9) 0.0061(9)
C33 0.0348(10) 0.0215(10) 0.0327(11) 0.0083(8) -0.0030(9) -0.0036(8)
C34 0.0400(11) 0.0278(11) 0.0253(10) 0.0047(8) 0.0079(8) -0.0043(9)
C35 0.0380(10) 0.0242(10) 0.0249(9) 0.0010(8) 0.0113(8) 0.0005(8)
N1 0.0232(8) 0.0164(8) 0.0309(8) -0.0029(6) 0.0144(7) -0.0011(6)
N2 0.0212(7) 0.0149(7) 0.0184(7) -0.0001(6) 0.0057(6) -0.0023(5)
O1 0.0391(8) 0.0336(8) 0.0424(9) 0.0099(7) 0.0285(7) 0.0068(6)
O2 0.0189(6) 0.0304(8) 0.0339(8) -0.0034(6) 0.0067(6) 0.0010(5)
O3 0.0231(6) 0.0287(7) 0.0216(6) 0.0036(5) 0.0013(5) -0.0008(5)
O4 0.0246(6) 0.0306(8) 0.0274(7) 0.0125(6) 0.0038(5) -0.0053(5)
P1 0.02134(19) 0.0175(2) 0.0189(2) 0.00068(16) 0.00706(16) -0.00038(15)
Fe1 0.02680(12) 0.01463(11) 0.01857(11) -0.00192(11) 0.00468(9) -0.00236(10)

loop_
_atom_type_symbol
_atom_type_description
_atom_type_scat_dispersion_real
_atom_type_scat_dispersion_imag
_atom_type_scat_source
C C 0.0033 0.0016 'International Tables Vol C Tables 4.2.6.8 and 6.1.1.4'
H H 0 0 'International Tables Vol C Tables 4.2.6.8 and 6.1.1.4'
N N 0.0061 0.0033 'International Tables Vol C Tables 4.2.6.8 and 6.1.1.4'
O O 0.0106 0.006 'International Tables Vol C Tables 4.2.6.8 and 6.1.1.4'
P P 0.1023 0.0942 'International Tables Vol C Tables 4.2.6.8 and 6.1.1.4'
Fe Fe 0.3463 0.8444 'International Tables Vol C Tables 4.2.6.8 and 6.1.1.4'

loop_
_exptl_crystal_face_index_h
_exptl_crystal_face_index_k
_exptl_crystal_face_index_l
_exptl_crystal_face_perp_dist
-2 4 5 0.101
-2 -3 7 0.131
-1 7 1 0.119
-4 -7 -1 0.061
3 5 0 0.072
-1 12 -4 0.147
0 0 -1 0.144
0 -7 1 0.104
1 -6 0 0.123

loop_
_geom_angle_atom_site_label_1
_geom_angle_atom_site_label_2
_geom_angle_atom_site_label_3
_geom_angle
N2 C1 C14 116.96(14)
N2 C1 C3 105.59(13)
C14 C1 C3 114.46(14)
N2 C1 H1 106.4
C14 C1 H1 106.4
C3 C1 H1 106.4
C8 C2 C3 113.16(13)
C8 C2 C4 115.91(14)
C3 C2 C4 102.35(13)
C8 C2 H2 108.4
C3 C2 H2 108.4
C4 C2 H2 108.4
N1 C3 C2 110.54(13)
N1 C3 C1 109.02(13)
C2 C3 C1 105.12(13)
N1 C3 H3 110.7
C2 C3 H3 110.7
C1 C3 H3 110.7
N2 C4 C5 109.64(13)
N2 C4 C2 106.55(13)
C5 C4 C2 112.34(13)
N2 C4 H4 109.4
C5 C4 H4 109.4
C2 C4 H4 109.4
O3 C5 O4 124.32(16)
O3 C5 C4 123.46(16)
O4 C5 C4 112.22(14)
O4 C6 H6A 109.5
O4 C6 H6B 109.5
H6A C6 H6B 109.5
O4 C6 H6C 109.5
H6A C6 H6C 109.5
H6B C6 H6C 109.5
C13 C8 C9 119.00(15)
C13 C8 C2 121.16(15)
C9 C8 C2 119.80(15)
C10 C9 C8 120.47(17)
C10 C9 H9 119.8
C8 C9 H9 119.8
C11 C10 C9 120.08(16)
C11 C10 H10 120
C9 C10 H10 120
C10 C11 C12 119.97(17)
C10 C11 H11 120
C12 C11 H11 120
C11 C12 C13 120.28(17)
C11 C12 H12 119.9
C13 C12 H12 119.9
C12 C13 C8 120.20(16)
C12 C13 H13 119.9
C8 C13 H13 119.9
C18 C14 C15 107.61(15)
C18 C14 C1 127.85(16)
C15 C14 C1 124.05(15)
C18 C14 Fe1 69.72(10)
C15 C14 Fe1 69.56(10)
C1 C14 Fe1 132.20(13)
C16 C15 C14 107.43(15)
C16 C15 P1 129.22(13)
C14 C15 P1 122.52(13)
C16 C15 Fe1 69.93(10)
C14 C15 Fe1 68.99(9)
P1 C15 Fe1 118.22(9)
C17 C16 C15 108.29(16)
C17 C16 Fe1 69.76(11)
C15 C16 Fe1 69.20(10)
C17 C16 H16 125.9
C15 C16 H16 125.9
Fe1 C16 H16 126.8
C18 C17 C16 108.71(15)
C18 C17 Fe1 69.42(11)
C16 C17 Fe1 69.77(10)
C18 C17 H17 125.6
C16 C17 H17 125.6
Fe1 C17 H17 126.7
C17 C18 C14 107.96(16)
C17 C18 Fe1 70.08(11)
C14 C18 Fe1 69.06(10)
C17 C18 H18 126
C14 C18 H18 126
Fe1 C18 H18 126.4
C20 C19 C23 108.0(2)
C20 C19 Fe1 70.41(12)
C23 C19 Fe1 69.69(13)
C20 C19 H19 126
C23 C19 H19 126
Fe1 C19 H19 125.5
C19 C20 C21 108.57(19)
C19 C20 Fe1 69.78(13)
C21 C20 Fe1 69.78(11)
C19 C20 H20 125.7
C21 C20 H20 125.7
Fe1 C20 H20 126.3
C20 C21 C22 108.78(19)
C20 C21 Fe1 69.85(11)
C22 C21 Fe1 70.11(11)
C20 C21 H21 125.6
C22 C21 H21 125.6
Fe1 C21 H21 126
C21 C22 C23 106.8(2)
C21 C22 Fe1 69.58(11)
C23 C22 Fe1 69.21(12)
C21 C22 H22 126.6
C23 C22 H22 126.6
Fe1 C22 H22 126.2
C19 C23 C22 107.9(2)
C19 C23 Fe1 69.36(11)
C22 C23 Fe1 69.94(12)
C19 C23 H23 126.1
C22 C23 H23 126.1
Fe1 C23 H23 126.2
C25 C24 C29 118.43(17)
C25 C24 P1 126.05(14)
C29 C24 P1 115.41(15)
C26 C25 C24 120.65(18)
C26 C25 H25 119.7
C24 C25 H25 119.7
C25 C26 C27 120.21(19)
C25 C26 H26 119.9
C27 C26 H26 119.9
C28 C27 C26 119.72(18)
C28 C27 H27 120.1
C26 C27 H27 120.1
C27 C28 C29 120.25(18)
C27 C28 H28 119.9
C29 C28 H28 119.9
C28 C29 C24 120.72(19)
C28 C29 H29 119.6
C24 C29 H29 119.6
C31 C30 C35 118.27(18)
C31 C30 P1 116.02(15)
C35 C30 P1 125.67(15)
C30 C31 C32 120.9(2)
C30 C31 H31 119.6
C32 C31 H31 119.6
C33 C32 C31 120.3(2)
C33 C32 H32 119.8
C31 C32 H32 119.8
C32 C33 C34 119.47(19)
C32 C33 H33 120.3
C34 C33 H33 120.3
C33 C34 C35 120.5(2)
C33 C34 H34 119.7
C35 C34 H34 119.7
C34 C35 C30 120.6(2)
C34 C35 H35 119.7
C30 C35 H35 119.7
O1 N1 O2 124.17(15)
O1 N1 C3 117.19(15)
O2 N1 C3 118.53(15)
C1 N2 C4 103.02(13)
C1 N2 H1N 110.9(15)
C4 N2 H1N 109.3(16)
C5 O4 C6 115.67(14)
C15 P1 C24 101.32(8)
C15 P1 C30 101.26(8)
C24 P1 C30 105.48(8)
C14 Fe1 C19 106.72(9)
C14 Fe1 C15 41.45(7)
C19 Fe1 C15 121.93(9)
C14 Fe1 C18 41.22(7)
C19 Fe1 C18 123.15(9)
C15 Fe1 C18 69.29(7)
C14 Fe1 C23 122.60(10)
C19 Fe1 C23 40.96(11)
C15 Fe1 C23 158.88(10)
C18 Fe1 C23 107.78(9)
C14 Fe1 C21 158.40(7)
C19 Fe1 C21 67.72(9)
C15 Fe1 C21 122.28(7)
C18 Fe1 C21 159.33(7)
C23 Fe1 C21 67.83(9)
C14 Fe1 C20 122.11(7)
C19 Fe1 C20 39.80(10)
C15 Fe1 C20 106.92(8)
C18 Fe1 C20 158.65(8)
C23 Fe1 C20 67.77(10)
C21 Fe1 C20 40.37(8)
C14 Fe1 C17 68.75(7)
C19 Fe1 C17 159.63(9)
C15 Fe1 C17 68.67(7)
C18 Fe1 C17 40.50(8)
C23 Fe1 C17 123.52(10)
C21 Fe1 C17 123.71(8)
C20 Fe1 C17 159.41(8)
C14 Fe1 C16 69.02(7)
C19 Fe1 C16 158.30(9)
C15 Fe1 C16 40.87(7)
C18 Fe1 C16 68.51(8)
C23 Fe1 C16 159.18(10)
C21 Fe1 C16 107.98(8)
C20 Fe1 C16 123.18(8)
C17 Fe1 C16 40.47(7)
C14 Fe1 C22 159.30(8)
C19 Fe1 C22 68.75(11)
C15 Fe1 C22 158.21(9)
C18 Fe1 C22 123.13(8)
C23 Fe1 C22 40.86(12)
C21 Fe1 C22 40.31(8)
C20 Fe1 C22 68.13(9)
C17 Fe1 C22 108.07(9)
C16 Fe1 C22 122.71(9)

loop_
_geom_bond_atom_site_label_1
_geom_bond_atom_site_label_2
_geom_bond_distance
C1 N2 1.460(2)
C1 C14 1.500(2)
C1 C3 1.579(2)
C1 H1 1
C2 C8 1.516(2)
C2 C3 1.546(2)
C2 C4 1.565(2)
C2 H2 1
C3 N1 1.505(2)
C3 H3 1
C4 N2 1.472(2)
C4 C5 1.514(2)
C4 H4 1
C5 O3 1.208(2)
C5 O4 1.331(2)
C6 O4 1.450(2)
C6 H6A 0.98
C6 H6B 0.98
C6 H6C 0.98
C8 C13 1.395(2)
C8 C9 1.398(2)
C9 C10 1.391(3)
C9 H9 0.95
C10 C11 1.383(3)
C10 H10 0.95
C11 C12 1.388(3)
C11 H11 0.95
C12 C13 1.392(2)
C12 H12 0.95
C13 H13 0.95
C14 C18 1.439(2)
C14 C15 1.446(2)
C14 Fe1 2.0392(17)
C15 C16 1.433(2)
C15 P1 1.8259(17)
C15 Fe1 2.0469(17)
C16 C17 1.423(3)
C16 Fe1 2.0567(18)
C16 H16 0.95
C17 C18 1.421(3)
C17 Fe1 2.0566(19)
C17 H17 0.95
C18 Fe1 2.0479(19)
C18 H18 0.95
C19 C20 1.395(3)
C19 C23 1.432(4)
C19 Fe1 2.044(2)
C19 H19 0.95
C20 C21 1.416(3)
C20 Fe1 2.053(2)
C20 H20 0.95
C21 C22 1.416(3)
C21 Fe1 2.0517(19)
C21 H21 0.95
C22 C23 1.434(4)
C22 Fe1 2.059(2)
C22 H22 0.95
C23 Fe1 2.049(2)
C23 H23 0.95
C24 C25 1.392(3)
C24 C29 1.408(3)
C24 P1 1.8351(19)
C25 C26 1.391(3)
C25 H25 0.95
C26 C27 1.398(3)
C26 H26 0.95
C27 C28 1.378(3)
C27 H27 0.95
C28 C29 1.390(3)
C28 H28 0.95
C29 H29 0.95
C30 C31 1.393(3)
C30 C35 1.400(3)
C30 P1 1.8404(19)
C31 C32 1.395(3)
C31 H31 0.95
C32 C33 1.379(3)
C32 H32 0.95
C33 C34 1.388(3)
C33 H33 0.95
C34 C35 1.388(3)
C34 H34 0.95
C35 H35 0.95
N1 O1 1.227(2)
N1 O2 1.232(2)
N2 H1N 0.89(2)

loop_
_geom_hbond_atom_site_label_D
_geom_hbond_atom_site_label_H
_geom_hbond_atom_site_label_A
_geom_hbond_distance_DH
_geom_hbond_distance_HA
_geom_hbond_distance_DA
_geom_hbond_angle_DHA
_geom_hbond_site_symmetry_A
_geom_hbond_publ_flag
N2 H1N O3 0.89(3) 2.51(2) 2.850(2) 104(2) . yes
C1 H1 P1 1.00 2.74 3.3061(17) 116.0 . yes
C2 H2 O2 1.00 2.35 2.815(2) 108.0 . yes
C9 H9 O1 0.95 2.59 3.275(3) 129.0 1_655 yes
C28 H28 O3 0.95 2.59 3.374(2) 140.0 1_656 yes
C33 H33 O3 0.95 2.58 3.408(3) 145.0 2_646 yes

loop_
_geom_torsion_atom_site_label_1
_geom_torsion_atom_site_label_2
_geom_torsion_atom_site_label_3
_geom_torsion_atom_site_label_4
_geom_torsion
C8 C2 C3 N1 113.08(15)
C4 C2 C3 N1 -121.46(14)
C8 C2 C3 C1 -129.42(14)
C4 C2 C3 C1 -3.96(15)
N2 C1 C3 N1 97.42(16)
C14 C1 C3 N1 -32.67(19)
N2 C1 C3 C2 -21.11(16)
C14 C1 C3 C2 -151.20(14)
C8 C2 C4 N2 151.54(14)
C3 C2 C4 N2 27.91(15)
C8 C2 C4 C5 -88.37(17)
C3 C2 C4 C5 147.99(13)
N2 C4 C5 O3 45.2(2)
C2 C4 C5 O3 -73.0(2)
N2 C4 C5 O4 -133.70(15)
C2 C4 C5 O4 108.02(16)
C3 C2 C8 C13 -123.14(18)
C4 C2 C8 C13 119.06(18)
C3 C2 C8 C9 54.5(2)
C4 C2 C8 C9 -63.3(2)
C13 C8 C9 C10 0.7(3)
C2 C8 C9 C10 -176.98(17)
C8 C9 C10 C11 -0.4(3)
C9 C10 C11 C12 -0.1(3)
C10 C11 C12 C13 0.2(3)
C11 C12 C13 C8 0.2(3)
C9 C8 C13 C12 -0.7(3)
C2 C8 C13 C12 177.01(17)
N2 C1 C14 C18 -47.2(3)
C3 C1 C14 C18 77.1(2)
N2 C1 C14 C15 141.77(17)
C3 C1 C14 C15 -94.0(2)
N2 C1 C14 Fe1 49.3(2)
C3 C1 C14 Fe1 173.48(12)
C18 C14 C15 C16 0.0(2)
C1 C14 C15 C16 172.55(16)
Fe1 C14 C15 C16 -59.61(12)
C18 C14 C15 P1 170.42(13)
C1 C14 C15 P1 -17.0(2)
Fe1 C14 C15 P1 110.84(13)
C18 C14 C15 Fe1 59.57(12)
C1 C14 C15 Fe1 -127.83(17)
C14 C15 C16 C17 0.0(2)
P1 C15 C16 C17 -169.56(14)
Fe1 C15 C16 C17 -58.98(13)
C14 C15 C16 Fe1 59.02(12)
P1 C15 C16 Fe1 -110.59(15)
C15 C16 C17 C18 0.0(2)
Fe1 C16 C17 C18 -58.65(14)
C15 C16 C17 Fe1 58.63(13)
C16 C17 C18 C14 0.0(2)
Fe1 C17 C18 C14 -58.87(13)
C16 C17 C18 Fe1 58.87(13)
C15 C14 C18 C17 0.0(2)
C1 C14 C18 C17 -172.20(17)
Fe1 C14 C18 C17 59.50(13)
C15 C14 C18 Fe1 -59.48(12)
C1 C14 C18 Fe1 128.30(18)
C23 C19 C20 C21 -0.6(2)
Fe1 C19 C20 C21 59.18(14)
C23 C19 C20 Fe1 -59.81(15)
C19 C20 C21 C22 0.3(2)
Fe1 C20 C21 C22 59.49(15)
C19 C20 C21 Fe1 -59.18(15)
C20 C21 C22 C23 0.1(2)
Fe1 C21 C22 C23 59.47(15)
C20 C21 C22 Fe1 -59.34(14)
C20 C19 C23 C22 0.7(2)
Fe1 C19 C23 C22 -59.56(16)
C20 C19 C23 Fe1 60.27(15)
C21 C22 C23 C19 -0.5(2)
Fe1 C22 C23 C19 59.20(15)
C21 C22 C23 Fe1 -59.71(15)
C29 C24 C25 C26 -1.6(3)
P1 C24 C25 C26 -177.49(15)
C24 C25 C26 C27 1.2(3)
C25 C26 C27 C28 0.1(3)
C26 C27 C28 C29 -1.0(3)
C27 C28 C29 C24 0.6(3)
C25 C24 C29 C28 0.7(3)
P1 C24 C29 C28 177.04(14)
C35 C30 C31 C32 0.4(3)
P1 C30 C31 C32 -177.69(16)
C30 C31 C32 C33 0.0(3)
C31 C32 C33 C34 -0.4(3)
C32 C33 C34 C35 0.4(3)
C33 C34 C35 C30 0.1(3)
C31 C30 C35 C34 -0.5(3)
P1 C30 C35 C34 177.47(15)
C2 C3 N1 O1 -140.60(16)
C1 C3 N1 O1 104.32(18)
C2 C3 N1 O2 43.0(2)
C1 C3 N1 O2 -72.05(19)
C14 C1 N2 C4 167.27(14)
C3 C1 N2 C4 38.65(16)
C5 C4 N2 C1 -163.94(14)
C2 C4 N2 C1 -42.13(16)
O3 C5 O4 C6 -1.2(3)
C4 C5 O4 C6 177.68(18)
C16 C15 P1 C24 -115.07(17)
C14 C15 P1 C24 76.72(15)
Fe1 C15 P1 C24 158.64(9)
C16 C15 P1 C30 -6.56(18)
C14 C15 P1 C30 -174.78(14)
Fe1 C15 P1 C30 -92.86(11)
C25 C24 P1 C15 38.74(18)
C29 C24 P1 C15 -137.26(14)
C25 C24 P1 C30 -66.46(18)
C29 C24 P1 C30 117.54(14)
C31 C30 P1 C15 116.95(15)
C35 C30 P1 C15 -61.01(17)
C31 C30 P1 C24 -137.81(15)
C35 C30 P1 C24 44.23(18)
C18 C14 Fe1 C19 121.57(13)
C15 C14 Fe1 C19 -119.61(12)
C1 C14 Fe1 C19 -1.66(19)
C18 C14 Fe1 C15 -118.82(15)
C1 C14 Fe1 C15 118.0(2)
C15 C14 Fe1 C18 118.82(15)
C1 C14 Fe1 C18 -123.2(2)
C18 C14 Fe1 C23 79.63(15)
C15 C14 Fe1 C23 -161.55(13)
C1 C14 Fe1 C23 -43.6(2)
C18 C14 Fe1 C21 -166.9(2)
C15 C14 Fe1 C21 -48.1(2)
C1 C14 Fe1 C21 69.9(3)
C18 C14 Fe1 C20 162.24(11)
C15 C14 Fe1 C20 -78.95(12)
C1 C14 Fe1 C20 39.01(19)
C18 C14 Fe1 C17 -37.41(11)
C15 C14 Fe1 C17 81.41(11)
C1 C14 Fe1 C17 -160.63(18)
C18 C14 Fe1 C16 -80.93(11)
C15 C14 Fe1 C16 37.89(10)
C1 C14 Fe1 C16 155.84(18)
C18 C14 Fe1 C22 47.6(3)
C15 C14 Fe1 C22 166.4(2)
C1 C14 Fe1 C22 -75.6(3)
C20 C19 Fe1 C14 120.44(13)
C23 C19 Fe1 C14 -120.81(15)
C20 C19 Fe1 C15 77.74(15)
C23 C19 Fe1 C15 -163.50(14)
C20 C19 Fe1 C18 162.55(11)
C23 C19 Fe1 C18 -78.70(17)
C20 C19 Fe1 C23 -118.8(2)
C20 C19 Fe1 C21 -37.39(12)
C23 C19 Fe1 C21 81.36(16)
C23 C19 Fe1 C20 118.8(2)
C20 C19 Fe1 C17 -165.7(2)
C23 C19 Fe1 C17 -46.9(3)
C20 C19 Fe1 C16 45.3(3)
C23 C19 Fe1 C16 164.0(2)
C20 C19 Fe1 C22 -80.94(14)
C23 C19 Fe1 C22 37.82(15)
C16 C15 Fe1 C14 118.81(15)
P1 C15 Fe1 C14 -116.58(14)
C16 C15 Fe1 C19 -162.35(13)
C14 C15 Fe1 C19 78.84(13)
P1 C15 Fe1 C19 -37.74(15)
C16 C15 Fe1 C18 80.70(11)
C14 C15 Fe1 C18 -38.11(10)
P1 C15 Fe1 C18 -154.69(12)
C16 C15 Fe1 C23 166.5(2)
C14 C15 Fe1 C23 47.7(3)
P1 C15 Fe1 C23 -68.9(3)
C16 C15 Fe1 C21 -80.09(13)
C14 C15 Fe1 C21 161.10(10)
P1 C15 Fe1 C21 44.52(13)
C16 C15 Fe1 C20 -121.52(12)
C14 C15 Fe1 C20 119.67(11)
P1 C15 Fe1 C20 3.09(12)
C16 C15 Fe1 C17 37.18(11)
C14 C15 Fe1 C17 -81.63(11)
P1 C15 Fe1 C17 161.79(12)
C14 C15 Fe1 C16 -118.81(15)
P1 C15 Fe1 C16 124.61(15)
C16 C15 Fe1 C22 -48.2(3)
C14 C15 Fe1 C22 -167.1(2)
P1 C15 Fe1 C22 76.4(3)
C17 C18 Fe1 C14 -119.33(15)
C17 C18 Fe1 C19 163.62(12)
C14 C18 Fe1 C19 -77.05(14)
C17 C18 Fe1 C15 -81.01(11)
C14 C18 Fe1 C15 38.32(10)
C17 C18 Fe1 C23 121.16(14)
C14 C18 Fe1 C23 -119.51(14)
C17 C18 Fe1 C21 47.0(3)
C14 C18 Fe1 C21 166.3(2)
C17 C18 Fe1 C20 -164.5(2)
C14 C18 Fe1 C20 -45.2(3)
C14 C18 Fe1 C17 119.33(15)
C17 C18 Fe1 C16 -37.06(10)
C14 C18 Fe1 C16 82.26(11)
C17 C18 Fe1 C22 78.82(14)
C14 C18 Fe1 C22 -161.85(12)
C19 C23 Fe1 C14 77.54(17)
C22 C23 Fe1 C14 -163.34(12)
C22 C23 Fe1 C19 119.1(2)
C19 C23 Fe1 C15 42.0(3)
C22 C23 Fe1 C15 161.1(2)
C19 C23 Fe1 C18 120.44(15)
C22 C23 Fe1 C18 -120.44(14)
C19 C23 Fe1 C21 -81.08(16)
C22 C23 Fe1 C21 38.04(13)
C19 C23 Fe1 C20 -37.32(15)
C22 C23 Fe1 C20 81.80(15)
C19 C23 Fe1 C17 162.24(14)
C22 C23 Fe1 C17 -78.64(16)
C19 C23 Fe1 C16 -163.4(2)
C22 C23 Fe1 C16 -44.3(3)
C19 C23 Fe1 C22 -119.1(2)
C20 C21 Fe1 C14 -42.2(3)
C22 C21 Fe1 C14 -162.0(2)
C20 C21 Fe1 C19 36.88(13)
C22 C21 Fe1 C19 -82.95(16)
C20 C21 Fe1 C15 -77.78(14)
C22 C21 Fe1 C15 162.38(14)
C20 C21 Fe1 C18 162.9(2)
C22 C21 Fe1 C18 43.1(3)
C20 C21 Fe1 C23 81.29(15)
C22 C21 Fe1 C23 -38.54(16)
C22 C21 Fe1 C20 -119.84(19)
C20 C21 Fe1 C17 -162.29(12)
C22 C21 Fe1 C17 77.88(16)
C20 C21 Fe1 C16 -120.44(12)
C22 C21 Fe1 C16 119.72(14)
C20 C21 Fe1 C22 119.84(19)
C19 C20 Fe1 C14 -77.14(15)
C21 C20 Fe1 C14 163.04(11)
C21 C20 Fe1 C19 -119.82(18)
C19 C20 Fe1 C15 -119.91(14)
C21 C20 Fe1 C15 120.27(12)
C19 C20 Fe1 C18 -43.6(3)
C21 C20 Fe1 C18 -163.44(19)
C19 C20 Fe1 C23 38.37(16)
C21 C20 Fe1 C23 -81.45(15)
C19 C20 Fe1 C21 119.82(18)
C19 C20 Fe1 C17 165.9(2)
C21 C20 Fe1 C17 46.0(3)
C19 C20 Fe1 C16 -161.71(13)
C21 C20 Fe1 C16 78.47(13)
C19 C20 Fe1 C22 82.61(15)
C21 C20 Fe1 C22 -37.21(13)
C18 C17 Fe1 C14 38.05(10)
C16 C17 Fe1 C14 -82.17(11)
C18 C17 Fe1 C19 -42.7(3)
C16 C17 Fe1 C19 -162.9(2)
C18 C17 Fe1 C15 82.69(11)
C16 C17 Fe1 C15 -37.53(11)
C16 C17 Fe1 C18 -120.23(15)
C18 C17 Fe1 C23 -77.79(15)
C16 C17 Fe1 C23 161.99(13)
C18 C17 Fe1 C21 -161.92(10)
C16 C17 Fe1 C21 77.85(13)
C18 C17 Fe1 C20 163.99(19)
C16 C17 Fe1 C20 43.8(3)
C18 C17 Fe1 C16 120.23(15)
C18 C17 Fe1 C22 -120.21(12)
C16 C17 Fe1 C22 119.56(12)
C17 C16 Fe1 C14 81.46(11)
C15 C16 Fe1 C14 -38.40(10)
C17 C16 Fe1 C19 164.0(2)
C15 C16 Fe1 C19 44.1(3)
C17 C16 Fe1 C15 119.86(16)
C17 C16 Fe1 C18 37.09(11)
C15 C16 Fe1 C18 -82.77(11)
C17 C16 Fe1 C23 -46.5(3)
C15 C16 Fe1 C23 -166.3(2)
C17 C16 Fe1 C21 -121.25(11)
C15 C16 Fe1 C21 118.89(11)
C17 C16 Fe1 C20 -163.10(11)
C15 C16 Fe1 C20 77.03(13)
C15 C16 Fe1 C17 -119.86(16)
C17 C16 Fe1 C22 -79.35(14)
C15 C16 Fe1 C22 160.79(11)
C21 C22 Fe1 C14 161.2(2)
C23 C22 Fe1 C14 43.1(3)
C21 C22 Fe1 C19 80.20(15)
C23 C22 Fe1 C19 -37.91(16)
C21 C22 Fe1 C15 -43.6(3)
C23 C22 Fe1 C15 -161.7(2)
C21 C22 Fe1 C18 -163.27(12)
C23 C22 Fe1 C18 78.63(17)
C21 C22 Fe1 C23 118.1(2)
C23 C22 Fe1 C21 -118.1(2)
C21 C22 Fe1 C20 37.26(13)
C23 C22 Fe1 C20 -80.85(16)
C21 C22 Fe1 C17 -121.19(13)
C23 C22 Fe1 C17 120.71(15)
C21 C22 Fe1 C16 -79.05(15)
C23 C22 Fe1 C16 162.85(14)
